data_7019075
loop_
_publ_author_name
'Wang, Yanyan'
'Shao, Lang'
'Li, Yi'
'Li, Xu'
'Li, Jiyang'
'Yu, Jihong'
'Xu, Ruren'

_publ_section_title
;
 LEV-zeotype magnesium aluminophosphates with variable Mg/Al ratios.
;
_journal_issue 22
_journal_name_full 'Dalton transactions (Cambridge, England : 2003)'
_journal_page_first 6855
_journal_page_last 6860
_journal_paper_doi 10.1039/c2dt12106a
_journal_volume 41
_journal_year 2012
_chemical_formula_sum 'Al1.07 Mg0.43 O6 P1.5'
_chemical_formula_weight 181.78
_chemical_name_systematic
;
?
;
_space_group_IT_number 167
_symmetry_cell_setting trigonal
_symmetry_space_group_name_Hall '-R 3 2"c'
_symmetry_space_group_name_H-M 'R -3 c :H'
_atom_sites_solution_primary direct
_atom_sites_solution_secondary difmap
_audit_creation_method SHELXL-97
_cell_angle_alpha 90.00
_cell_angle_beta 90.00
_cell_angle_gamma 120.00
_cell_formula_units_Z 36
_cell_length_a 13.2577(4)
_cell_length_b 13.2577(4)
_cell_length_c 45.677(3)
_cell_measurement_temperature 296(2)
_cell_volume 6952.9(5)
_computing_structure_refinement 'SHELXL-97 (Sheldrick, 2008)'
_computing_structure_solution 'SHELXS-97 (Sheldrick, 2008)'
_diffrn_ambient_temperature 296(2)
_diffrn_measured_fraction_theta_full 0.999
_diffrn_measured_fraction_theta_max 0.999
_diffrn_radiation_monochromator graphite
_diffrn_radiation_source 'fine-focus sealed tube'
_diffrn_radiation_type MoK\a
_diffrn_radiation_wavelength 0.71073
_diffrn_reflns_av_R_equivalents 0.0271
_diffrn_reflns_av_sigmaI/netI 0.0158
_diffrn_reflns_limit_h_max 16
_diffrn_reflns_limit_h_min -17
_diffrn_reflns_limit_k_max 17
_diffrn_reflns_limit_k_min -17
_diffrn_reflns_limit_l_max 42
_diffrn_reflns_limit_l_min -60
_diffrn_reflns_number 16193
_diffrn_reflns_theta_full 28.28
_diffrn_reflns_theta_max 28.28
_diffrn_reflns_theta_min 1.99
_exptl_absorpt_coefficient_mu 0.583
_exptl_absorpt_correction_T_max 0.7457
_exptl_absorpt_correction_T_min 0.6724
_exptl_absorpt_correction_type multi-scan
_exptl_absorpt_process_details SADABS
_exptl_crystal_density_diffrn 1.563
_exptl_crystal_density_method 'not measured'
_exptl_crystal_F_000 3225
_exptl_crystal_size_max 0.20
_exptl_crystal_size_mid 0.18
_exptl_crystal_size_min 0.15
_refine_diff_density_max 0.569
_refine_diff_density_min -0.425
_refine_diff_density_rms 0.081
_refine_ls_extinction_method none
_refine_ls_goodness_of_fit_ref 1.060
_refine_ls_matrix_type full
_refine_ls_number_parameters 83
_refine_ls_number_reflns 1933
_refine_ls_number_restraints 0
_refine_ls_restrained_S_all 1.060
_refine_ls_R_factor_all 0.0594
_refine_ls_R_factor_gt 0.0502
_refine_ls_shift/su_max 0.000
_refine_ls_shift/su_mean 0.000
_refine_ls_structure_factor_coef Fsqd
_refine_ls_weighting_details 'calc w=1/[\s^2^(Fo^2^)+(0.0744P)^2^+24.9082P] where P=(Fo^2^+2Fc^2^)/3'
_refine_ls_weighting_scheme calc
_refine_ls_wR_factor_gt 0.1513
_refine_ls_wR_factor_ref 0.1583
_reflns_number_gt 1537
_reflns_number_total 1933
_reflns_threshold_expression >2sigma(I)
_cod_data_source_file c2dt12106a.txt
_cod_data_source_block MgAPO-CJ67(b)
_cod_depositor_comments
;
The following automatic conversions were performed:

'_symmetry_cell_setting' value 'Trigonal' changed to 'trigonal'
according to /home/saulius/struct/CIF-dictionaries/cif_core.dic
dictionary named 'cif_core.dic' version 2.4.1 from 2010-06-29.

Automatic conversion script
Id: cif_fix_values 1715 2011-07-08 13:25:40Z adriana 
;
_cod_original_cell_volume 6952.9(6)
_cod_original_sg_symbol_H-M 'R -3 c'
_cod_original_formula_sum 'Al1.07 Mg0.43 O6 P1.50'
_cod_database_code 7019075

loop_
_symmetry_equiv_pos_as_xyz
'x, y, z'
'-y, x-y, z'
'-x+y, -x, z'
'y, x, -z+1/2'
'x-y, -y, -z+1/2'
'-x, -x+y, -z+1/2'
'x+2/3, y+1/3, z+1/3'
'-y+2/3, x-y+1/3, z+1/3'
'-x+y+2/3, -x+1/3, z+1/3'
'y+2/3, x+1/3, -z+5/6'
'x-y+2/3, -y+1/3, -z+5/6'
'-x+2/3, -x+y+1/3, -z+5/6'
'x+1/3, y+2/3, z+2/3'
'-y+1/3, x-y+2/3, z+2/3'
'-x+y+1/3, -x+2/3, z+2/3'
'y+1/3, x+2/3, -z+7/6'
'x-y+1/3, -y+2/3, -z+7/6'
'-x+1/3, -x+y+2/3, -z+7/6'
'-x, -y, -z'
'y, -x+y, -z'
'x-y, x, -z'
'-y, -x, z-1/2'
'-x+y, y, z-1/2'
'x, x-y, z-1/2'
'-x+2/3, -y+1/3, -z+1/3'
'y+2/3, -x+y+1/3, -z+1/3'
'x-y+2/3, x+1/3, -z+1/3'
'-y+2/3, -x+1/3, z-1/6'
'-x+y+2/3, y+1/3, z-1/6'
'x+2/3, x-y+1/3, z-1/6'
'-x+1/3, -y+2/3, -z+2/3'
'y+1/3, -x+y+2/3, -z+2/3'
'x-y+1/3, x+2/3, -z+2/3'
'-y+1/3, -x+2/3, z+1/6'
'-x+y+1/3, y+2/3, z+1/6'
'x+1/3, x-y+2/3, z+1/6'

loop_
_atom_site_label
_atom_site_type_symbol
_atom_site_fract_x
_atom_site_fract_y
_atom_site_fract_z
_atom_site_U_iso_or_equiv
_atom_site_adp_type
_atom_site_occupancy
_atom_site_symmetry_multiplicity
_atom_site_calc_flag
_atom_site_refinement_flags
P1 P 0.75902(6) -0.00576(5) 0.034338(15) 0.0375(2) Uani 1 1 d .
P2 P 0.90599(6) 0.3333 0.0833 0.0297(3) Uani 1 2 d S
Al1 Al 0.99438(7) 0.23139(7) 0.034128(18) 0.0358(3) Uani 0.71 1 d P
Mg1 Mg 0.99438(7) 0.23139(7) 0.034128(18) 0.0358(3) Uani 0.29 1 d P
Al2 Al 0.6667 0.09146(7) 0.0833 0.0251(3) Uani 0.71 2 d SP
Mg2 Mg 0.6667 0.09146(7) 0.0833 0.0251(3) Uani 0.29 2 d SP
O1 O 0.9643(2) 0.3211(2) 0.05628(5) 0.0638(7) Uani 1 1 d .
O2 O 0.8932(2) 0.43845(19) 0.07909(6) 0.0656(8) Uani 1 1 d .
O3 O 0.7429(3) -0.12296(18) 0.04315(6) 0.0631(7) Uani 1 1 d .
O4 O 0.8851(2) 0.0849(2) 0.03913(6) 0.0626(7) Uani 1 1 d .
O5 O 0.7232(2) -0.00733(19) 0.00280(5) 0.0581(6) Uani 1 1 d .
O6 O 0.6802(2) 0.0211(2) 0.05254(5) 0.0653(7) Uani 1 1 d .

loop_
_atom_site_aniso_label
_atom_site_aniso_U_11
_atom_site_aniso_U_22
_atom_site_aniso_U_33
_atom_site_aniso_U_23
_atom_site_aniso_U_13
_atom_site_aniso_U_12
P1 0.0490(4) 0.0258(3) 0.0336(4) -0.0029(2) 0.0088(3) 0.0156(3)
P2 0.0256(3) 0.0236(4) 0.0392(5) -0.0070(3) -0.00350(16) 0.0118(2)
Al1 0.0309(4) 0.0449(5) 0.0328(5) -0.0033(3) 0.0047(3) 0.0198(4)
Mg1 0.0309(4) 0.0449(5) 0.0328(5) -0.0033(3) 0.0047(3) 0.0198(4)
Al2 0.0216(5) 0.0206(4) 0.0336(6) 0.00265(18) 0.0053(4) 0.0108(2)
Mg2 0.0216(5) 0.0206(4) 0.0336(6) 0.00265(18) 0.0053(4) 0.0108(2)
O1 0.0651(15) 0.0629(15) 0.0634(15) -0.0047(11) 0.0228(12) 0.0320(13)
O2 0.0731(18) 0.0370(11) 0.097(2) -0.0142(12) -0.0241(15) 0.0353(12)
O3 0.099(2) 0.0351(11) 0.0574(14) 0.0074(10) 0.0211(14) 0.0346(12)
O4 0.0517(13) 0.0427(12) 0.0814(18) -0.0027(11) -0.0012(12) 0.0146(11)
O5 0.0689(16) 0.0582(15) 0.0414(12) -0.0014(10) 0.0022(10) 0.0274(12)
O6 0.0693(16) 0.0663(15) 0.0620(15) -0.0204(12) 0.0144(12) 0.0353(13)

loop_
_atom_type_symbol
_atom_type_description
_atom_type_scat_dispersion_real
_atom_type_scat_dispersion_imag
_atom_type_scat_source
O O 0.0106 0.0060 'International Tables Vol C Tables 4.2.6.8 and 6.1.1.4'
Mg Mg 0.0486 0.0363 'International Tables Vol C Tables 4.2.6.8 and 6.1.1.4'
Al Al 0.0645 0.0514 'International Tables Vol C Tables 4.2.6.8 and 6.1.1.4'
P P 0.1023 0.0942 'International Tables Vol C Tables 4.2.6.8 and 6.1.1.4'

loop_
_geom_angle_atom_site_label_1
_geom_angle_atom_site_label_2
_geom_angle_atom_site_label_3
_geom_angle
_geom_angle_site_symmetry_1
_geom_angle_site_symmetry_3
O4 P1 O6 110.75(15) . .
O4 P1 O3 108.08(16) . .
O6 P1 O3 109.65(15) . .
O4 P1 O5 111.33(14) . .
O6 P1 O5 106.14(16) . .
O3 P1 O5 110.89(14) . .
O4 P1 Mg1 97.64(11) . 21_545
O6 P1 Mg1 124.30(12) . 21_545
O3 P1 Mg1 105.08(10) . 21_545
O5 P1 Mg1 18.81(11) . 21_545
O4 P1 Mg1 102.04(11) . 2_645
O6 P1 Mg1 127.15(11) . 2_645
O3 P1 Mg1 18.11(10) . 2_645
O5 P1 Mg1 98.59(9) . 2_645
Mg1 P1 Mg1 89.35(3) 21_545 2_645
O2 P2 O2 109.3(2) 17_554 .
O2 P2 O1 107.26(16) 17_554 17_554
O2 P2 O1 111.00(14) . 17_554
O2 P2 O1 110.99(14) 17_554 .
O2 P2 O1 107.25(16) . .
O1 P2 O1 111.0(2) 17_554 .
O2 P2 Mg1 123.29(12) 17_554 17_554
O2 P2 Mg1 97.63(10) . 17_554
O1 P2 Mg1 17.20(10) 17_554 17_554
O1 P2 Mg1 106.75(11) . 17_554
O2 P2 Mg2 114.62(11) 17_554 2_655
O2 P2 Mg2 9.67(10) . 2_655
O1 P2 Mg2 101.39(10) 17_554 2_655
O1 P2 Mg2 111.08(10) . 2_655
Mg1 P2 Mg2 87.992(17) 17_554 2_655
O1 Al1 O3 107.97(13) . 3_765
O1 Al1 O5 108.56(14) . 20_665
O3 Al1 O5 109.38(12) 3_765 20_665
O1 Al1 O4 109.42(13) . .
O3 Al1 O4 112.89(14) 3_765 .
O5 Al1 O4 108.54(12) 20_665 .
O2 Al2 O2 108.76(19) 17_554 3_665
O2 Al2 O6 108.82(14) 17_554 18_654
O2 Al2 O6 111.09(12) 3_665 18_654
O2 Al2 O6 111.08(12) 17_554 .
O2 Al2 O6 108.81(14) 3_665 .
O6 Al2 O6 108.29(19) 18_654 .
P2 O1 Al1 148.05(18) . .
P2 O2 Mg2 161.97(19) . 2_655
P2 O2 Al2 161.97(19) . 2_655
Mg2 O2 Al2 0.00(5) 2_655 2_655
P1 O3 Mg1 146.36(17) . 2_645
P1 O3 Al1 146.36(17) . 2_645
Mg1 O3 Al1 0.00(7) 2_645 2_645
P1 O4 Al1 146.18(19) . .
P1 O5 Mg1 145.13(19) . 21_545
P1 O5 Al1 145.13(19) . 21_545
Mg1 O5 Al1 0.00(6) 21_545 21_545
P1 O6 Al2 146.83(19) . .

loop_
_geom_bond_atom_site_label_1
_geom_bond_atom_site_label_2
_geom_bond_distance
_geom_bond_site_symmetry_2
P1 O4 1.509(2) .
P1 O6 1.511(2) .
P1 O3 1.513(2) .
P1 O5 1.514(2) .
P1 Mg1 3.1277(12) 21_545
P1 Mg1 3.1314(10) 2_645
P2 O2 1.498(2) 17_554
P2 O2 1.498(2) .
P2 O1 1.508(2) 17_554
P2 O1 1.508(2) .
P2 Mg1 3.1361(9) 17_554
P2 Mg2 3.1899(7) 2_655
Al1 O1 1.753(2) .
Al1 O3 1.757(2) 3_765
Al1 O5 1.764(2) 20_665
Al1 O4 1.764(2) .
Al2 O2 1.731(2) 17_554
Al2 O2 1.731(2) 3_665
Al2 O6 1.746(2) 18_654
Al2 O6 1.746(2) .
O2 Mg2 1.731(2) 2_655
O2 Al2 1.731(2) 2_655
O3 Mg1 1.757(2) 2_645
O3 Al1 1.757(2) 2_645
O5 Mg1 1.764(2) 21_545
O5 Al1 1.764(2) 21_545

loop_
_platon_squeeze_void_nr
_platon_squeeze_void_average_x
_platon_squeeze_void_average_y
_platon_squeeze_void_average_z
_platon_squeeze_void_volume
_platon_squeeze_void_count_electrons
_platon_squeeze_void_content
1 0.000 0.000 0.000 9 1 ' '
2 -0.004 0.496 0.000 477 126 ' '
3 -0.033 -0.017 0.167 479 126 ' '
4 -0.031 -0.018 0.333 479 126 ' '
5 -0.004 0.497 0.500 477 126 ' '
6 0.000 0.000 0.500 9 1 ' '
7 -0.033 -0.027 0.667 479 126 ' '
8 -0.031 -0.021 0.833 479 126 ' '
9 0.333 0.667 0.167 9 1 ' '
10 0.333 0.667 0.667 9 1 ' '
11 0.666 0.333 0.333 9 1 ' '
12 0.666 0.333 0.833 9 1 ' '
